data_4324933
loop_
_publ_author_name
'Pradip Pachfule'
'Raja Das'
'Pankaj Poddar'
'Rahul Banerjee'

_publ_contact_author
;
Dr. Rahul Banerjee
Scientist
Physical/Materials Chemistry Division  
National Chemical Laboratory
Dr. Homi Bhaba Road
Pune 411008, India
;
_publ_contact_author_email r.banerjee@ncl.res.in
_publ_contact_author_fax '91 020 2590 2636'
_publ_contact_author_phone '91 020 2590 2535'
_publ_section_title
;
 Structural, Magnetic, and Gas Adsorption Study of a Series of Partially
 Fluorinated Metal-Organic Frameworks (HF-MOFs)
;
_journal_name_full 'Inorganic Chemistry'
_journal_page_first 3855
_journal_page_last 3865
_journal_paper_doi 10.1021/ic1017246
_journal_volume 50
_journal_year 2011
_chemical_formula_moiety 'C23 H17 Co F6 N O5'
_chemical_formula_sum 'C23 H17 Co F6 N O5'
_chemical_formula_weight 560.31
_chemical_name_systematic
; 
 ? 
;
_space_group_IT_number 33
_symmetry_cell_setting orthorhombic
_symmetry_space_group_name_Hall 'P 2c -2n'
_symmetry_space_group_name_H-M 'P n a 21'
_atom_sites_solution_hydrogens geom
_atom_sites_solution_primary direct
_atom_sites_solution_secondary difmap
_audit_creation_method SHELXL-97
_cell_angle_alpha 90.00
_cell_angle_beta 90.00
_cell_angle_gamma 90.00
_cell_formula_units_Z 4
_cell_length_a 26.194(13)
_cell_length_b 10.524(5)
_cell_length_c 8.243(4)
_cell_measurement_reflns_used 5254
_cell_measurement_temperature 298(2)
_cell_measurement_theta_max 28.170
_cell_measurement_theta_min 1.77
_cell_volume 2272.3(19)
_computing_cell_refinement 'Bruker SMART'
_computing_data_collection 'Bruker SMART'
_computing_data_reduction 'Bruker SAINT'
_computing_molecular_graphics 'Bruker SHELXTL'
_computing_publication_material 'Bruker SHELXTL'
_computing_structure_refinement 'Bruker SHELXTL'
_computing_structure_solution 'Bruker SHELXTL'
_diffrn_ambient_temperature 298(2)
_diffrn_measured_fraction_theta_full 0.966
_diffrn_measured_fraction_theta_max 0.966
_diffrn_radiation_monochromator graphite
_diffrn_radiation_source 'fine-focus sealed tube'
_diffrn_radiation_type MoK\a
_diffrn_radiation_wavelength 0.71073
_diffrn_reflns_av_R_equivalents 0.1031
_diffrn_reflns_av_sigmaI/netI 0.0683
_diffrn_reflns_limit_h_max 34
_diffrn_reflns_limit_h_min -33
_diffrn_reflns_limit_k_max 13
_diffrn_reflns_limit_k_min -13
_diffrn_reflns_limit_l_max 10
_diffrn_reflns_limit_l_min -10
_diffrn_reflns_number 24044
_diffrn_reflns_theta_full 28.17
_diffrn_reflns_theta_max 28.17
_diffrn_reflns_theta_min 1.55
_exptl_absorpt_coefficient_mu 0.841
_exptl_absorpt_correction_T_max 0.8787
_exptl_absorpt_correction_T_min 0.7076
_exptl_absorpt_correction_type multi-scan
_exptl_absorpt_process_details 'Blessing, Acta Cryst. (1995) A51 33-58'
_exptl_crystal_colour Pink
_exptl_crystal_density_diffrn 1.638
_exptl_crystal_description Prismic
_exptl_crystal_F_000 1132.0
_exptl_crystal_size_max 0.24
_exptl_crystal_size_mid 0.17
_exptl_crystal_size_min 0.11
_refine_diff_density_max 0.860
_refine_diff_density_min -0.998
_refine_diff_density_rms 0.088
_refine_ls_abs_structure_details 'Flack H D (1983), Acta Cryst. A39, 876-881'
_refine_ls_abs_structure_Flack 0.01(2)
_refine_ls_extinction_method none
_refine_ls_goodness_of_fit_ref 1.095
_refine_ls_hydrogen_treatment mixed
_refine_ls_matrix_type full
_refine_ls_number_parameters 332
_refine_ls_number_reflns 5254
_refine_ls_number_restraints 2
_refine_ls_restrained_S_all 1.095
_refine_ls_R_factor_all 0.0641
_refine_ls_R_factor_gt 0.0550
_refine_ls_shift/su_max 0.017
_refine_ls_shift/su_mean 0.001
_refine_ls_structure_factor_coef Fsqd
_refine_ls_weighting_details 'calc w=1/[\s^2^(Fo^2^)+(0.0454P)^2^+1.2236P] where P=(Fo^2^+2Fc^2^)/3'
_refine_ls_weighting_scheme calc
_refine_ls_wR_factor_gt 0.1133
_refine_ls_wR_factor_ref 0.1168
_reflns_number_gt 4653
_reflns_number_total 5254
_reflns_threshold_expression >2sigma(I)
_cod_data_source_file ic1017246_si_002_2.cif
_cod_data_source_block Co-FMOF-W
_cod_original_cell_volume 2272.4(19)
_cod_original_formula_sum 'C23 H17 Co F6 N O5 '
_cod_database_code 4324933

loop_
_symmetry_equiv_pos_as_xyz
'x, y, z'
'-x, -y, z+1/2'
'x+1/2, -y+1/2, z'
'-x+1/2, y+1/2, z+1/2'

loop_
_atom_site_label
_atom_site_type_symbol
_atom_site_fract_x
_atom_site_fract_y
_atom_site_fract_z
_atom_site_U_iso_or_equiv
_atom_site_adp_type
_atom_site_occupancy
_atom_site_symmetry_multiplicity
_atom_site_calc_flag
_atom_site_refinement_flags
C1 C 0.92732(13) 0.4206(3) 0.2036(5) 0.0180(7) Uani 1 1 d .
C2 C 0.88036(13) 0.3665(3) 0.2861(4) 0.0182(7) Uani 1 1 d .
C3 C 0.85991(13) 0.2503(3) 0.2423(5) 0.0217(8) Uani 1 1 d .
H3 H 0.8740 0.2048 0.1566 0.026 Uiso 1 1 calc R
C4 C 0.81846(14) 0.2015(4) 0.3259(5) 0.0227(8) Uani 1 1 d .
H4 H 0.8044 0.1244 0.2934 0.027 Uiso 1 1 calc R
C5 C 0.79747(13) 0.2656(3) 0.4575(4) 0.0192(8) Uani 1 1 d .
C6 C 0.81682(14) 0.3842(4) 0.4951(5) 0.0233(8) Uani 1 1 d .
H6 H 0.8026 0.4300 0.5803 0.028 Uiso 1 1 calc R
C7 C 0.85692(13) 0.4359(3) 0.4081(5) 0.0210(8) Uani 1 1 d .
H7 H 0.8682 0.5177 0.4316 0.025 Uiso 1 1 calc R
C8 C 0.75641(14) 0.1980(4) 0.5588(5) 0.0235(8) Uani 1 1 d .
C9 C 0.72962(16) 0.2863(5) 0.6813(6) 0.0354(11) Uani 1 1 d .
C10 C 0.78538(18) 0.0947(5) 0.6578(6) 0.0389(12) Uani 1 1 d .
C11 C 0.71307(12) 0.1444(3) 0.4551(4) 0.0173(7) Uani 1 1 d .
C12 C 0.68861(13) 0.0298(4) 0.4899(5) 0.0201(8) Uani 1 1 d .
H12 H 0.7016 -0.0231 0.5703 0.024 Uiso 1 1 calc R
C13 C 0.64533(13) -0.0054(3) 0.4060(4) 0.0201(8) Uani 1 1 d .
H13 H 0.6295 -0.0823 0.4300 0.024 Uiso 1 1 calc R
C14 C 0.62503(13) 0.0721(3) 0.2866(4) 0.0180(7) Uani 1 1 d .
C15 C 0.65044(13) 0.1831(3) 0.2457(5) 0.0212(8) Uani 1 1 d .
H15 H 0.6379 0.2342 0.1627 0.025 Uiso 1 1 calc R
C16 C 0.69445(15) 0.2182(4) 0.3281(5) 0.0246(8) Uani 1 1 d .
H16 H 0.7117 0.2918 0.2981 0.029 Uiso 1 1 calc R
C17 C 0.97620(17) 0.1399(4) -0.1543(5) 0.0318(9) Uani 1 1 d .
H17 H 0.9432 0.1692 -0.1353 0.038 Uiso 1 1 calc R
C18 C 0.98269(19) 0.0124(4) -0.1901(7) 0.0412(12) Uani 1 1 d .
C19 C 1.0314(2) -0.0302(5) -0.2143(9) 0.0608(17) Uani 1 1 d .
H19 H 1.0377 -0.1151 -0.2381 0.073 Uiso 1 1 calc R
C20 C 1.0708(2) 0.0550(5) -0.2029(9) 0.0650(18) Uani 1 1 d .
H20 H 1.1042 0.0276 -0.2183 0.078 Uiso 1 1 calc R
C21 C 1.06128(18) 0.1800(4) -0.1689(7) 0.0429(12) Uani 1 1 d .
H21 H 1.0886 0.2363 -0.1619 0.051 Uiso 1 1 calc R
C23 C 0.9378(2) -0.0752(5) -0.1974(11) 0.075(2) Uani 1 1 d .
H23A H 0.9212 -0.0771 -0.0936 0.112 Uiso 1 1 calc R
H23B H 0.9492 -0.1591 -0.2253 0.112 Uiso 1 1 calc R
H23C H 0.9142 -0.0454 -0.2781 0.112 Uiso 1 1 calc R
C24 C 1.07586(13) 0.4652(3) 0.2026(4) 0.0172(7) Uani 1 1 d .
Co1 Co 1.002784(16) 0.41514(4) -0.07486(8) 0.01643(12) Uani 1 1 d .
F1 F 0.76106(11) 0.3231(3) 0.8016(3) 0.0560(9) Uani 1 1 d .
F2 F 0.69015(10) 0.2294(3) 0.7534(4) 0.0535(8) Uani 1 1 d .
F3 F 0.71199(11) 0.3906(3) 0.6107(4) 0.0465(7) Uani 1 1 d .
F4 F 0.82801(10) 0.1409(3) 0.7221(4) 0.0566(9) Uani 1 1 d .
F5 F 0.79903(9) -0.0023(3) 0.5628(4) 0.0449(7) Uani 1 1 d .
F6 F 0.75839(10) 0.0457(3) 0.7783(3) 0.0516(8) Uani 1 1 d .
N1 N 1.01436(12) 0.2232(3) -0.1456(4) 0.0204(7) Uani 1 1 d .
O1 O 0.94711(9) 0.3567(2) 0.0927(3) 0.0215(6) Uani 1 1 d .
O2 O 0.94568(10) 0.4337(2) -0.2506(3) 0.0206(6) Uani 1 1 d .
O3 O 1.05792(9) 0.4708(3) -0.2483(3) 0.0218(6) Uani 1 1 d .
O4 O 1.06070(10) 0.3930(2) 0.0938(3) 0.0210(6) Uani 1 1 d .
O5 O 0.99339(12) 0.6153(3) -0.0198(4) 0.0275(7) Uani 1 1 d .
H5A H 1.0166(15) 0.636(5) 0.013(7) 0.041 Uiso 1 1 d D
H5B H 0.9705(15) 0.635(5) 0.024(7) 0.041 Uiso 1 1 d D

loop_
_atom_site_aniso_label
_atom_site_aniso_U_11
_atom_site_aniso_U_22
_atom_site_aniso_U_33
_atom_site_aniso_U_23
_atom_site_aniso_U_13
_atom_site_aniso_U_12
C1 0.0153(16) 0.0165(17) 0.0222(19) 0.0021(15) -0.0058(16) 0.0026(13)
C2 0.0142(17) 0.0215(18) 0.0190(19) 0.0036(15) -0.0007(14) 0.0035(14)
C3 0.0195(18) 0.0222(18) 0.023(2) -0.0032(16) 0.0047(15) 0.0004(14)
C4 0.0177(18) 0.024(2) 0.027(2) -0.0031(16) 0.0003(15) -0.0072(15)
C5 0.0132(16) 0.0270(18) 0.017(2) 0.0003(15) 0.0015(13) -0.0047(14)
C6 0.0160(18) 0.030(2) 0.0235(19) -0.0058(16) 0.0021(15) -0.0003(15)
C7 0.0228(17) 0.0204(17) 0.020(2) 0.0023(16) -0.0027(16) -0.0058(13)
C8 0.0158(17) 0.031(2) 0.023(2) -0.0001(17) 0.0006(15) -0.0079(15)
C9 0.028(2) 0.046(3) 0.032(2) -0.012(2) 0.0104(19) -0.016(2)
C10 0.028(2) 0.058(3) 0.031(3) 0.019(2) -0.0101(18) -0.020(2)
C11 0.0100(14) 0.0255(17) 0.016(2) -0.0012(15) 0.0004(13) -0.0011(13)
C12 0.0166(18) 0.0258(19) 0.0179(17) 0.0074(15) 0.0015(14) -0.0039(15)
C13 0.0206(17) 0.0203(17) 0.019(2) -0.0007(16) 0.0006(15) -0.0046(13)
C14 0.0174(17) 0.0190(18) 0.0175(18) -0.0031(15) 0.0008(14) 0.0018(13)
C15 0.0128(17) 0.0243(19) 0.027(2) 0.0062(16) 0.0003(14) 0.0018(14)
C16 0.0213(19) 0.019(2) 0.033(2) 0.0008(17) -0.0004(16) -0.0048(15)
C17 0.027(2) 0.029(2) 0.039(3) -0.0033(19) -0.0002(18) 0.0024(18)
C18 0.041(3) 0.026(2) 0.056(3) -0.007(2) -0.003(2) -0.003(2)
C19 0.047(3) 0.030(3) 0.106(5) -0.018(3) 0.004(3) 0.013(2)
C20 0.038(3) 0.040(3) 0.117(6) -0.017(3) 0.002(3) 0.012(2)
C21 0.026(2) 0.030(2) 0.072(4) -0.013(2) 0.004(2) -0.0009(18)
C23 0.058(4) 0.042(3) 0.124(6) -0.019(4) -0.002(4) -0.015(3)
C24 0.0166(17) 0.0141(16) 0.0207(19) 0.0040(14) 0.0072(15) -0.0015(13)
Co1 0.0129(2) 0.0193(2) 0.0171(2) 0.0000(2) -0.0003(2) 0.00028(17)
F1 0.0540(18) 0.085(2) 0.0286(14) -0.0250(15) 0.0079(13) -0.0370(17)
F2 0.0380(15) 0.076(2) 0.0469(17) -0.0200(16) 0.0228(13) -0.0273(14)
F3 0.0372(16) 0.0403(16) 0.0618(19) -0.0216(14) 0.0165(14) -0.0039(12)
F4 0.0308(14) 0.079(2) 0.0600(19) 0.0270(17) -0.0285(14) -0.0241(14)
F5 0.0282(14) 0.0448(17) 0.0617(19) 0.0173(15) -0.0041(13) 0.0045(12)
F6 0.0446(16) 0.078(2) 0.0317(15) 0.0249(15) -0.0086(13) -0.0231(15)
N1 0.0156(15) 0.0198(16) 0.0259(16) -0.0029(13) 0.0025(13) 0.0018(12)
O1 0.0165(13) 0.0236(14) 0.0243(14) -0.0023(12) 0.0014(11) -0.0016(11)
O2 0.0170(13) 0.0216(13) 0.0231(15) 0.0001(12) 0.0010(11) 0.0022(10)
O3 0.0170(13) 0.0287(15) 0.0198(14) -0.0006(12) 0.0015(11) -0.0030(11)
O4 0.0179(13) 0.0220(13) 0.0229(15) 0.0006(12) -0.0033(11) -0.0004(10)
O5 0.0301(16) 0.0265(16) 0.0258(16) 0.0006(11) -0.0006(12) 0.0001(13)

loop_
_atom_type_symbol
_atom_type_description
_atom_type_scat_dispersion_real
_atom_type_scat_dispersion_imag
_atom_type_scat_source
C C 0.0033 0.0016 'International Tables Vol C Tables 4.2.6.8 and 6.1.1.4'
H H 0.0000 0.0000 'International Tables Vol C Tables 4.2.6.8 and 6.1.1.4'
N N 0.0061 0.0033 'International Tables Vol C Tables 4.2.6.8 and 6.1.1.4'
O O 0.0106 0.0060 'International Tables Vol C Tables 4.2.6.8 and 6.1.1.4'
F F 0.0171 0.0103 'International Tables Vol C Tables 4.2.6.8 and 6.1.1.4'
Co Co 0.3494 0.9721 'International Tables Vol C Tables 4.2.6.8 and 6.1.1.4'

loop_
_geom_angle_atom_site_label_1
_geom_angle_atom_site_label_2
_geom_angle_atom_site_label_3
_geom_angle
_geom_angle_site_symmetry_1
_geom_angle_site_symmetry_3
O1 C1 O3 126.0(3) . 2_765
O1 C1 C2 117.6(3) . .
O3 C1 C2 116.4(3) 2_765 .
C3 C2 C7 118.9(3) . .
C3 C2 C1 122.0(3) . .
C7 C2 C1 119.1(3) . .
C2 C3 C4 120.1(4) . .
C2 C3 H3 119.9 . .
C4 C3 H3 119.9 . .
C3 C4 C5 121.2(3) . .
C3 C4 H4 119.4 . .
C5 C4 H4 119.4 . .
C6 C5 C4 117.9(3) . .
C6 C5 C8 123.6(3) . .
C4 C5 C8 118.4(3) . .
C5 C6 C7 121.2(4) . .
C5 C6 H6 119.4 . .
C7 C6 H6 119.4 . .
C6 C7 C2 120.3(3) . .
C6 C7 H7 119.9 . .
C2 C7 H7 119.9 . .
C11 C8 C5 112.8(3) . .
C11 C8 C9 104.5(3) . .
C5 C8 C9 113.3(3) . .
C11 C8 C10 113.4(3) . .
C5 C8 C10 105.5(3) . .
C9 C8 C10 107.4(4) . .
F3 C9 F2 107.3(4) . .
F3 C9 F1 107.4(4) . .
F2 C9 F1 105.9(4) . .
F3 C9 C8 111.8(4) . .
F2 C9 C8 111.9(4) . .
F1 C9 C8 112.2(4) . .
F6 C10 F4 107.0(4) . .
F6 C10 F5 106.6(4) . .
F4 C10 F5 106.8(4) . .
F6 C10 C8 113.9(4) . .
F4 C10 C8 111.3(4) . .
F5 C10 C8 110.9(3) . .
C16 C11 C12 118.4(3) . .
C16 C11 C8 118.3(3) . .
C12 C11 C8 123.0(3) . .
C13 C12 C11 120.5(3) . .
C13 C12 H12 119.8 . .
C11 C12 H12 119.8 . .
C12 C13 C14 120.9(3) . .
C12 C13 H13 119.5 . .
C14 C13 H13 119.5 . .
C13 C14 C15 119.0(3) . .
C13 C14 C24 120.0(3) . 3_455
C15 C14 C24 121.0(3) . 3_455
C14 C15 C16 120.3(3) . .
C14 C15 H15 119.9 . .
C16 C15 H15 119.9 . .
C15 C16 C11 120.7(4) . .
C15 C16 H16 119.7 . .
C11 C16 H16 119.7 . .
N1 C17 C18 123.9(4) . .
N1 C17 H17 118.1 . .
C18 C17 H17 118.1 . .
C19 C18 C17 117.6(5) . .
C19 C18 C23 121.8(5) . .
C17 C18 C23 120.6(5) . .
C18 C19 C20 118.6(5) . .
C18 C19 H19 120.7 . .
C20 C19 H19 120.7 . .
C21 C20 C19 120.4(5) . .
C21 C20 H20 119.8 . .
C19 C20 H20 119.8 . .
N1 C21 C20 122.0(4) . .
N1 C21 H21 119.0 . .
C20 C21 H21 119.0 . .
C18 C23 H23A 109.5 . .
C18 C23 H23B 109.5 . .
H23A C23 H23B 109.5 . .
C18 C23 H23C 109.5 . .
H23A C23 H23C 109.5 . .
H23B C23 H23C 109.5 . .
O4 C24 O2 126.4(3) . 2_765
O4 C24 C14 116.4(3) . 3
O2 C24 C14 117.3(3) 2_765 3
O4 Co1 O2 178.07(11) . .
O4 Co1 O1 91.95(12) . .
O2 Co1 O1 89.23(10) . .
O4 Co1 O3 89.14(11) . .
O2 Co1 O3 89.66(11) . .
O1 Co1 O3 178.45(10) . .
O4 Co1 N1 88.42(12) . .
O2 Co1 N1 90.05(11) . .
O1 Co1 N1 90.05(11) . .
O3 Co1 N1 88.88(11) . .
O4 Co1 O5 92.99(11) . .
O2 Co1 O5 88.46(11) . .
O1 Co1 O5 93.92(11) . .
O3 Co1 O5 87.13(11) . .
N1 Co1 O5 175.74(13) . .
C21 N1 C17 117.6(4) . .
C21 N1 Co1 119.9(3) . .
C17 N1 Co1 122.2(3) . .
C1 O1 Co1 127.7(2) . .
C24 O2 Co1 127.5(2) 2_764 .
C1 O3 Co1 131.9(2) 2_764 .
C24 O4 Co1 130.6(2) . .
Co1 O5 H5A 106(5) . .
Co1 O5 H5B 119(4) . .
H5A O5 H5B 116(6) . .

loop_
_geom_bond_atom_site_label_1
_geom_bond_atom_site_label_2
_geom_bond_distance
_geom_bond_site_symmetry_2
C1 O1 1.248(4) .
C1 O3 1.270(4) 2_765
C1 C2 1.517(5) .
C2 C3 1.383(5) .
C2 C7 1.387(5) .
C3 C4 1.385(5) .
C3 H3 0.9300 .
C4 C5 1.391(5) .
C4 H4 0.9300 .
C5 C6 1.382(5) .
C5 C8 1.536(5) .
C6 C7 1.383(5) .
C6 H6 0.9300 .
C7 H7 0.9300 .
C8 C11 1.529(5) .
C8 C9 1.541(6) .
C8 C10 1.557(6) .
C9 F3 1.326(6) .
C9 F2 1.335(5) .
C9 F1 1.346(5) .
C10 F6 1.323(5) .
C10 F4 1.328(5) .
C10 F5 1.336(6) .
C11 C16 1.392(5) .
C11 C12 1.395(5) .
C12 C13 1.379(5) .
C12 H12 0.9300 .
C13 C14 1.385(5) .
C13 H13 0.9300 .
C14 C15 1.386(5) .
C14 C24 1.514(5) 3_455
C15 C16 1.388(5) .
C15 H15 0.9300 .
C16 H16 0.9300 .
C17 N1 1.331(5) .
C17 C18 1.385(6) .
C17 H17 0.9300 .
C18 C19 1.368(7) .
C18 C23 1.494(7) .
C19 C20 1.370(7) .
C19 H19 0.9300 .
C20 C21 1.369(7) .
C20 H20 0.9300 .
C21 N1 1.324(6) .
C21 H21 0.9300 .
C23 H23A 0.9600 .
C23 H23B 0.9600 .
C23 H23C 0.9600 .
C24 O4 1.241(5) .
C24 O2 1.265(4) 2_765
C24 C14 1.514(5) 3
Co1 O4 2.071(3) .
Co1 O2 2.092(3) .
Co1 O1 2.101(3) .
Co1 O3 2.115(3) .
Co1 N1 2.124(3) .
Co1 O5 2.169(3) .
O2 C24 1.265(4) 2_764
O3 C1 1.270(4) 2_764
O5 H5A 0.70(5) .
O5 H5B 0.73(5) .

loop_
_geom_torsion_atom_site_label_1
_geom_torsion_atom_site_label_2
_geom_torsion_atom_site_label_3
_geom_torsion_atom_site_label_4
_geom_torsion
_geom_torsion_site_symmetry_1
_geom_torsion_site_symmetry_4
O1 C1 C2 C3 0.4(5) . .
O3 C1 C2 C3 178.7(3) 2_765 .
O1 C1 C2 C7 -179.0(3) . .
O3 C1 C2 C7 -0.8(5) 2_765 .
C7 C2 C3 C4 -3.7(5) . .
C1 C2 C3 C4 176.9(3) . .
C2 C3 C4 C5 -1.8(6) . .
C3 C4 C5 C6 4.7(6) . .
C3 C4 C5 C8 -171.8(3) . .
C4 C5 C6 C7 -2.1(6) . .
C8 C5 C6 C7 174.2(3) . .
C5 C6 C7 C2 -3.4(6) . .
C3 C2 C7 C6 6.2(5) . .
C1 C2 C7 C6 -174.3(3) . .
C6 C5 C8 C11 132.3(4) . .
C4 C5 C8 C11 -51.4(5) . .
C6 C5 C8 C9 13.8(5) . .
C4 C5 C8 C9 -169.9(4) . .
C6 C5 C8 C10 -103.4(4) . .
C4 C5 C8 C10 72.9(4) . .
C11 C8 C9 F3 -71.1(4) . .
C5 C8 C9 F3 52.0(4) . .
C10 C8 C9 F3 168.1(3) . .
C11 C8 C9 F2 49.3(5) . .
C5 C8 C9 F2 172.4(3) . .
C10 C8 C9 F2 -71.5(5) . .
C11 C8 C9 F1 168.3(3) . .
C5 C8 C9 F1 -68.6(5) . .
C10 C8 C9 F1 47.5(5) . .
C11 C8 C10 F6 -70.4(5) . .
C5 C8 C10 F6 165.7(4) . .
C9 C8 C10 F6 44.6(5) . .
C11 C8 C10 F4 168.5(4) . .
C5 C8 C10 F4 44.7(5) . .
C9 C8 C10 F4 -76.5(5) . .
C11 C8 C10 F5 49.8(4) . .
C5 C8 C10 F5 -74.0(4) . .
C9 C8 C10 F5 164.8(3) . .
C5 C8 C11 C16 -41.7(5) . .
C9 C8 C11 C16 81.7(4) . .
C10 C8 C11 C16 -161.6(4) . .
C5 C8 C11 C12 143.6(3) . .
C9 C8 C11 C12 -92.9(4) . .
C10 C8 C11 C12 23.8(5) . .
C16 C11 C12 C13 -3.6(5) . .
C8 C11 C12 C13 171.0(3) . .
C11 C12 C13 C14 -0.4(6) . .
C12 C13 C14 C15 3.5(5) . .
C12 C13 C14 C24 -176.6(3) . 3_455
C13 C14 C15 C16 -2.5(5) . .
C24 C14 C15 C16 177.6(3) 3_455 .
C14 C15 C16 C11 -1.5(6) . .
C12 C11 C16 C15 4.5(6) . .
C8 C11 C16 C15 -170.3(3) . .
N1 C17 C18 C19 1.4(8) . .
N1 C17 C18 C23 179.9(5) . .
C17 C18 C19 C20 -0.3(9) . .
C23 C18 C19 C20 -178.8(7) . .
C18 C19 C20 C21 -0.4(10) . .
C19 C20 C21 N1 0.2(10) . .
C20 C21 N1 C17 0.8(8) . .
C20 C21 N1 Co1 175.2(5) . .
C18 C17 N1 C21 -1.7(7) . .
C18 C17 N1 Co1 -175.8(4) . .
O4 Co1 N1 C21 -45.5(4) . .
O2 Co1 N1 C21 133.3(4) . .
O1 Co1 N1 C21 -137.4(4) . .
O3 Co1 N1 C21 43.7(4) . .
O5 Co1 N1 C21 63.9(18) . .
O4 Co1 N1 C17 128.6(3) . .
O2 Co1 N1 C17 -52.6(3) . .
O1 Co1 N1 C17 36.6(3) . .
O3 Co1 N1 C17 -142.3(3) . .
O5 Co1 N1 C17 -122.1(16) . .
O3 C1 O1 Co1 -10.5(5) 2_765 .
C2 C1 O1 Co1 167.6(2) . .
O4 Co1 O1 C1 79.2(3) . .
O2 Co1 O1 C1 -102.3(3) . .
O3 Co1 O1 C1 -146(4) . .
N1 Co1 O1 C1 167.7(3) . .
O5 Co1 O1 C1 -13.9(3) . .
O4 Co1 O2 C24 -132(3) . 2_764
O1 Co1 O2 C24 100.6(3) . 2_764
O3 Co1 O2 C24 -80.5(3) . 2_764
N1 Co1 O2 C24 -169.4(3) . 2_764
O5 Co1 O2 C24 6.6(3) . 2_764
O4 Co1 O3 C1 -97.6(3) . 2_764
O2 Co1 O3 C1 83.9(3) . 2_764
O1 Co1 O3 C1 128(4) . 2_764
N1 Co1 O3 C1 174.0(3) . 2_764
O5 Co1 O3 C1 -4.5(3) . 2_764
O2 C24 O4 Co1 9.6(5) 2_765 .
C14 C24 O4 Co1 -170.2(2) 3 .
O2 Co1 O4 C24 150(3) . .
O1 Co1 O4 C24 -82.7(3) . .
O3 Co1 O4 C24 98.4(3) . .
N1 Co1 O4 C24 -172.7(3) . .
O5 Co1 O4 C24 11.3(3) . .
